data_4070477
loop_
_publ_author_name
'Gl\"ockner, Andreas'
'Tamm, Matthias'
'Arif, Atta M.'
'Ernst, Richard D.'

_publ_section_title
;
 A New Versatile Approach to Substituted
 Cyclopentadienyl&#x2212;Cycloheptatrienyl Complexes of Zirconium
 (Trozircenes)
;
_journal_issue 24
_journal_name_full Organometallics
_journal_page_first 7041
_journal_paper_doi 10.1021/om900847y
_journal_volume 28
_journal_year 2009
_chemical_formula_moiety 'C13 H14 Zr'
_chemical_formula_sum 'C13 H14 Zr'
_chemical_formula_weight 261.46
_chemical_name_systematic
; 
 ? 
;
_space_group_IT_number 14
_symmetry_cell_setting monoclinic
_symmetry_space_group_name_Hall '-P 2yab'
_symmetry_space_group_name_H-M 'P 1 21/a 1'
_atom_sites_solution_hydrogens geom
_atom_sites_solution_primary direct
_atom_sites_solution_secondary difmap
_audit_creation_method SHELXL-97
_cell_angle_alpha 90.00
_cell_angle_beta 113.647(2)
_cell_angle_gamma 90.00
_cell_formula_units_Z 4
_cell_length_a 11.5011(4)
_cell_length_b 8.2266(3)
_cell_length_c 12.4493(5)
_cell_measurement_reflns_used 2457
_cell_measurement_temperature 150(1)
_cell_measurement_theta_max 27.485
_cell_measurement_theta_min 1.018
_cell_volume 1078.99(7)
_computing_cell_refinement DENZO-SMN
_computing_data_collection 'Nonius COLLECT'
_computing_data_reduction DENZO-SMN
_computing_molecular_graphics 'WinGX, Ortep3'
_computing_structure_refinement 'SHELXL-97 (Sheldrick, 1997)'
_computing_structure_solution SIR97
_diffrn_ambient_temperature 150(1)
_diffrn_measured_fraction_theta_full 0.996
_diffrn_measured_fraction_theta_max 0.996
_diffrn_measurement_device_type 'Nonius KappaCCD Diffractometer'
_diffrn_measurement_method 'Phi and Omega scan'
_diffrn_radiation_monochromator graphite
_diffrn_radiation_source 'fine-focus sealed tube'
_diffrn_radiation_type MoK\a
_diffrn_radiation_wavelength 0.71073
_diffrn_reflns_av_R_equivalents 0.0149
_diffrn_reflns_av_sigmaI/netI 0.0267
_diffrn_reflns_limit_h_max 14
_diffrn_reflns_limit_h_min -14
_diffrn_reflns_limit_k_max 10
_diffrn_reflns_limit_k_min -10
_diffrn_reflns_limit_l_max 16
_diffrn_reflns_limit_l_min -16
_diffrn_reflns_number 4485
_diffrn_reflns_theta_full 27.47
_diffrn_reflns_theta_max 27.47
_diffrn_reflns_theta_min 3.05
_exptl_absorpt_coefficient_mu 0.974
_exptl_absorpt_correction_T_max 0.9261
_exptl_absorpt_correction_T_min 0.7587
_exptl_absorpt_correction_type multi-scan
_exptl_absorpt_process_details 'DENZO-SMN (Otwinowski & Minor, 1997)'
_exptl_crystal_colour purple
_exptl_crystal_density_diffrn 1.610
_exptl_crystal_density_method 'not measured'
_exptl_crystal_description prism
_exptl_crystal_F_000 528
_exptl_crystal_size_max 0.30
_exptl_crystal_size_mid 0.20
_exptl_crystal_size_min 0.08
_refine_diff_density_max 1.348
_refine_diff_density_min -0.783
_refine_diff_density_rms 0.078
_refine_ls_extinction_coef 0.0055(14)
_refine_ls_extinction_expression Fc^*^=kFc[1+0.001xFc^2^\l^3^/sin(2\q)]^-1/4^
_refine_ls_extinction_method SHELXL
_refine_ls_goodness_of_fit_ref 1.104
_refine_ls_hydrogen_treatment refall
_refine_ls_matrix_type full
_refine_ls_number_parameters 184
_refine_ls_number_reflns 2461
_refine_ls_number_restraints 0
_refine_ls_restrained_S_all 1.104
_refine_ls_R_factor_all 0.0341
_refine_ls_R_factor_gt 0.0283
_refine_ls_shift/su_max 0.000
_refine_ls_shift/su_mean 0.000
_refine_ls_structure_factor_coef Fsqd
_refine_ls_weighting_details 'calc w=1/[\s^2^(Fo^2^)+(0.0362P)^2^+0.5685P] where P=(Fo^2^+2Fc^2^)/3'
_refine_ls_weighting_scheme calc
_refine_ls_wR_factor_gt 0.0670
_refine_ls_wR_factor_ref 0.0706
_reflns_number_gt 2181
_reflns_number_total 2461
_reflns_threshold_expression >2sigma(I)
_cod_data_source_file om900847y_si_001.cif
_cod_data_source_block rde167
_cod_depositor_comments
;
The following automatic conversions were performed:

'_exptl_absorpt_correction_type' value 'MUlti-scan' changed to
'multi-scan' according to
/home/saulius/struct/CIF-dictionaries/cif_core.dic dictionary named
'cif_core.dic' version 2.4.2 from 2011-04-26.

Automatic conversion script
Id: cif_fix_values 1715 2011-07-08 13:25:40Z adriana 
;
_cod_original_sg_symbol_H-M P21/a
_cod_database_code 4070477

loop_
_symmetry_equiv_pos_as_xyz
'x, y, z'
'-x+1/2, y+1/2, -z'
'-x, -y, -z'
'x-1/2, -y-1/2, z'

loop_
_atom_site_label
_atom_site_type_symbol
_atom_site_fract_x
_atom_site_fract_y
_atom_site_fract_z
_atom_site_U_iso_or_equiv
_atom_site_adp_type
_atom_site_occupancy
_atom_site_symmetry_multiplicity
_atom_site_calc_flag
C1 C -0.0435(3) 0.1926(3) -0.1274(2) 0.0417(6) Uani 1 1 d
C2 C -0.1463(3) 0.0830(3) -0.1523(3) 0.0434(7) Uani 1 1 d
C3 C -0.2431(3) 0.0421(3) -0.2631(3) 0.0425(7) Uani 1 1 d
C4 C -0.2606(2) 0.1007(3) -0.3762(3) 0.0374(6) Uani 1 1 d
C5 C -0.1850(2) 0.2146(3) -0.4050(2) 0.0323(5) Uani 1 1 d
C6 C -0.0754(2) 0.2975(3) -0.3299(2) 0.0312(5) Uani 1 1 d
C7 C -0.0116(2) 0.2877(3) -0.2061(2) 0.0352(5) Uani 1 1 d
C8 C 0.0787(2) -0.2255(3) -0.1884(2) 0.0300(5) Uani 1 1 d
C9 C -0.0100(2) -0.2689(3) -0.3011(2) 0.0326(5) Uani 1 1 d
C10 C 0.0214(2) -0.1840(3) -0.3837(2) 0.0316(5) Uani 1 1 d
C11 C 0.1297(2) -0.0879(3) -0.3221(2) 0.0277(5) Uani 1 1 d
C12 C 0.16610(19) -0.1136(3) -0.2005(2) 0.0272(5) Uani 1 1 d
C13 C 0.2792(3) -0.0401(4) -0.1041(3) 0.0454(7) Uani 1 1 d
Zr1 Zr -0.048307(18) 0.02306(2) -0.277705(17) 0.02250(11) Uani 1 1 d
H1 H 0.016(3) 0.191(4) -0.048(3) 0.057(9) Uiso 1 1 d
H2 H -0.144(3) 0.019(4) -0.091(3) 0.059(11) Uiso 1 1 d
H3 H -0.292(3) -0.037(4) -0.266(3) 0.055(10) Uiso 1 1 d
H4 H -0.331(3) 0.046(4) -0.439(3) 0.050(9) Uiso 1 1 d
H5 H -0.204(3) 0.226(4) -0.483(3) 0.049(8) Uiso 1 1 d
H6 H -0.034(2) 0.353(3) -0.365(2) 0.036(7) Uiso 1 1 d
H7 H 0.062(3) 0.342(4) -0.175(2) 0.041(7) Uiso 1 1 d
H8 H 0.079(3) -0.263(3) -0.121(2) 0.039(7) Uiso 1 1 d
H9 H -0.076(3) -0.337(4) -0.320(3) 0.044(8) Uiso 1 1 d
H10 H -0.024(2) -0.188(3) -0.469(2) 0.040(7) Uiso 1 1 d
H11 H 0.169(3) -0.016(3) -0.351(3) 0.033(7) Uiso 1 1 d
H13A H 0.279(4) -0.052(5) -0.032(4) 0.087(14) Uiso 1 1 d
H13B H 0.289(5) 0.061(6) -0.116(4) 0.104(17) Uiso 1 1 d
H13C H 0.356(4) -0.094(5) -0.098(3) 0.084(12) Uiso 1 1 d

loop_
_atom_site_aniso_label
_atom_site_aniso_U_11
_atom_site_aniso_U_22
_atom_site_aniso_U_33
_atom_site_aniso_U_23
_atom_site_aniso_U_13
_atom_site_aniso_U_12
C1 0.0533(15) 0.0433(15) 0.0282(13) -0.0030(11) 0.0159(12) 0.0122(13)
C2 0.0599(17) 0.0391(14) 0.0506(16) 0.0193(13) 0.0426(14) 0.0208(13)
C3 0.0352(13) 0.0248(13) 0.081(2) 0.0075(13) 0.0370(14) 0.0013(10)
C4 0.0229(11) 0.0309(13) 0.0521(16) -0.0056(11) 0.0085(11) 0.0041(9)
C5 0.0363(12) 0.0287(12) 0.0304(12) 0.0047(9) 0.0121(10) 0.0121(10)
C6 0.0395(12) 0.0192(11) 0.0429(14) 0.0046(10) 0.0248(11) 0.0026(9)
C7 0.0341(12) 0.0264(12) 0.0424(14) -0.0130(10) 0.0123(11) -0.0053(10)
C8 0.0341(11) 0.0238(12) 0.0376(13) 0.0087(9) 0.0200(10) 0.0101(9)
C9 0.0323(11) 0.0173(10) 0.0512(15) -0.0037(10) 0.0199(11) 0.0017(9)
C10 0.0337(11) 0.0293(12) 0.0324(12) -0.0068(10) 0.0140(10) 0.0067(10)
C11 0.0286(10) 0.0279(12) 0.0327(12) 0.0035(9) 0.0187(9) 0.0063(9)
C12 0.0234(10) 0.0282(11) 0.0311(11) 0.0037(9) 0.0122(9) 0.0071(9)
C13 0.0297(13) 0.060(2) 0.0394(16) 0.0026(14) 0.0065(11) 0.0007(13)
Zr1 0.02267(14) 0.01929(15) 0.02804(15) 0.00159(8) 0.01276(10) 0.00378(7)

loop_
_atom_type_symbol
_atom_type_description
_atom_type_scat_dispersion_real
_atom_type_scat_dispersion_imag
_atom_type_scat_source
C C 0.0033 0.0016 'International Tables Vol C Tables 4.2.6.8 and 6.1.1.4'
H H 0.0000 0.0000 'International Tables Vol C Tables 4.2.6.8 and 6.1.1.4'
Zr Zr -2.9673 0.5597 'International Tables Vol C Tables 4.2.6.8 and 6.1.1.4'

loop_
_geom_angle_atom_site_label_1
_geom_angle_atom_site_label_2
_geom_angle_atom_site_label_3
_geom_angle
C7 C1 C2 128.8(2)
C7 C1 Zr1 72.68(14)
C2 C1 Zr1 72.14(15)
C7 C1 H1 117(2)
C2 C1 H1 114(2)
Zr1 C1 H1 127(2)
C1 C2 C3 128.4(2)
C1 C2 Zr1 72.19(14)
C3 C2 Zr1 72.48(15)
C1 C2 H2 116(2)
C3 C2 H2 115(2)
Zr1 C2 H2 125(2)
C2 C3 C4 128.6(2)
C2 C3 Zr1 71.80(14)
C4 C3 Zr1 72.81(14)
C2 C3 H3 118(2)
C4 C3 H3 113(2)
Zr1 C3 H3 126(2)
C5 C4 C3 128.0(2)
C5 C4 Zr1 72.29(13)
C3 C4 Zr1 71.64(14)
C5 C4 H4 119.7(19)
C3 C4 H4 112.2(19)
Zr1 C4 H4 130.3(18)
C6 C5 C4 128.9(2)
C6 C5 Zr1 72.36(13)
C4 C5 Zr1 72.40(14)
C6 C5 H5 115.3(19)
C4 C5 H5 115.4(19)
Zr1 C5 H5 127.1(19)
C5 C6 C7 129.0(2)
C5 C6 Zr1 72.57(13)
C7 C6 Zr1 71.91(13)
C5 C6 H6 115.6(17)
C7 C6 H6 114.8(17)
Zr1 C6 H6 126.3(17)
C1 C7 C6 128.3(2)
C1 C7 Zr1 71.92(15)
C6 C7 Zr1 72.63(13)
C1 C7 H7 116.3(18)
C6 C7 H7 115.2(18)
Zr1 C7 H7 128.9(18)
C9 C8 C12 108.7(2)
C9 C8 Zr1 72.81(13)
C12 C8 Zr1 74.56(13)
C9 C8 H8 125.3(18)
C12 C8 H8 126.0(18)
Zr1 C8 H8 118.9(18)
C10 C9 C8 107.9(2)
C10 C9 Zr1 73.40(13)
C8 C9 Zr1 74.29(13)
C10 C9 H9 123.9(19)
C8 C9 H9 128.3(19)
Zr1 C9 H9 117.8(19)
C9 C10 C11 108.1(2)
C9 C10 Zr1 73.67(13)
C11 C10 Zr1 74.31(13)
C9 C10 H10 126.3(17)
C11 C10 H10 125.6(17)
Zr1 C10 H10 117.1(16)
C10 C11 C12 108.4(2)
C10 C11 Zr1 72.67(12)
C12 C11 Zr1 74.61(12)
C10 C11 H11 128.7(19)
C12 C11 H11 122.8(19)
Zr1 C11 H11 115.6(18)
C8 C12 C11 107.0(2)
C8 C12 C13 127.1(2)
C11 C12 C13 125.8(2)
C8 C12 Zr1 72.71(12)
C11 C12 Zr1 72.65(12)
C13 C12 Zr1 121.85(18)
C12 C13 H13A 114(3)
C12 C13 H13B 112(3)
H13A C13 H13B 109(4)
C12 C13 H13C 110(2)
H13A C13 H13C 104(3)
H13B C13 H13C 106(4)
C2 Zr1 C1 35.67(11)
C2 Zr1 C3 35.72(11)
C1 Zr1 C3 66.92(11)
C2 Zr1 C7 66.70(10)
C1 Zr1 C7 35.40(10)
C3 Zr1 C7 86.51(9)
C2 Zr1 C6 86.26(9)
C1 Zr1 C6 66.42(9)
C3 Zr1 C6 86.06(9)
C7 Zr1 C6 35.46(10)
C2 Zr1 C5 86.37(9)
C1 Zr1 C5 86.19(9)
C3 Zr1 C5 66.45(9)
C7 Zr1 C5 66.33(9)
C6 Zr1 C5 35.07(9)
C2 Zr1 C4 66.88(10)
C1 Zr1 C4 86.61(10)
C3 Zr1 C4 35.55(11)
C7 Zr1 C4 86.33(9)
C6 Zr1 C4 66.13(9)
C5 Zr1 C4 35.31(9)
C2 Zr1 C10 148.75(10)
C1 Zr1 C10 159.47(9)
C3 Zr1 C10 128.03(9)
C7 Zr1 C10 143.16(9)
C6 Zr1 C10 123.51(9)
C5 Zr1 C10 112.05(9)
C4 Zr1 C10 113.66(9)
C2 Zr1 C9 116.30(9)
C1 Zr1 C9 136.91(9)
C3 Zr1 C9 107.26(9)
C7 Zr1 C9 159.72(9)
C6 Zr1 C9 156.01(9)
C5 Zr1 C9 132.51(9)
C4 Zr1 C9 113.58(9)
C10 Zr1 C9 32.93(8)
C2 Zr1 C11 152.98(9)
C1 Zr1 C11 129.98(9)
C3 Zr1 C11 160.60(9)
C7 Zr1 C11 112.84(9)
C6 Zr1 C11 108.75(8)
C5 Zr1 C11 118.96(8)
C4 Zr1 C11 139.44(9)
C10 Zr1 C11 33.02(8)
C9 Zr1 C11 54.55(8)
C2 Zr1 C8 103.30(9)
C1 Zr1 C8 108.23(9)
C3 Zr1 C8 115.46(8)
C7 Zr1 C8 127.69(9)
C6 Zr1 C8 154.64(8)
C5 Zr1 C8 165.19(9)
C4 Zr1 C8 139.23(9)
C10 Zr1 C8 54.42(8)
C9 Zr1 C8 32.90(8)
C11 Zr1 C8 54.19(8)
C2 Zr1 C12 120.24(9)
C1 Zr1 C12 104.91(9)
C3 Zr1 C12 145.65(9)
C7 Zr1 C12 105.76(8)
C6 Zr1 C12 122.52(8)
C5 Zr1 C12 147.89(8)
C4 Zr1 C12 167.55(8)
C10 Zr1 C12 54.62(7)
C9 Zr1 C12 54.62(8)
C11 Zr1 C12 32.75(7)
C8 Zr1 C12 32.73(7)

loop_
_geom_bond_atom_site_label_1
_geom_bond_atom_site_label_2
_geom_bond_distance
C1 C7 1.411(4)
C1 C2 1.419(4)
C1 Zr1 2.316(3)
C1 H1 0.95(3)
C2 C3 1.423(5)
C2 Zr1 2.316(2)
C2 H2 0.92(4)
C3 C4 1.424(4)
C3 Zr1 2.324(3)
C3 H3 0.86(3)
C4 C5 1.419(4)
C4 Zr1 2.340(2)
C4 H4 0.98(3)
C5 C6 1.408(4)
C5 Zr1 2.338(2)
C5 H5 0.91(3)
C6 C7 1.419(4)
C6 Zr1 2.336(2)
C6 H6 0.90(3)
C7 Zr1 2.326(2)
C7 H7 0.90(3)
C8 C9 1.410(4)
C8 C12 1.415(3)
C8 Zr1 2.499(2)
C8 H8 0.89(3)
C9 C10 1.405(4)
C9 Zr1 2.480(2)
C9 H9 0.89(3)
C10 C11 1.414(3)
C10 Zr1 2.477(2)
C10 H10 0.98(3)
C11 C12 1.416(3)
C11 Zr1 2.498(2)
C11 H11 0.90(3)
C12 C13 1.498(4)
C12 Zr1 2.523(2)
C13 H13A 0.90(4)
C13 H13B 0.86(5)
C13 H13C 0.96(4)

loop_
_geom_torsion_atom_site_label_1
_geom_torsion_atom_site_label_2
_geom_torsion_atom_site_label_3
_geom_torsion_atom_site_label_4
_geom_torsion
C7 C1 C2 C3 -0.1(5)
Zr1 C1 C2 C3 -48.8(3)
C7 C1 C2 Zr1 48.7(3)
C1 C2 C3 C4 0.1(5)
Zr1 C2 C3 C4 -48.6(3)
C1 C2 C3 Zr1 48.7(3)
C2 C3 C4 C5 0.0(4)
Zr1 C3 C4 C5 -48.3(2)
C2 C3 C4 Zr1 48.3(3)
C3 C4 C5 C6 -0.3(4)
Zr1 C4 C5 C6 -48.3(2)
C3 C4 C5 Zr1 48.0(2)
C4 C5 C6 C7 0.6(4)
Zr1 C5 C6 C7 -47.8(2)
C4 C5 C6 Zr1 48.3(2)
C2 C1 C7 C6 0.3(5)
Zr1 C1 C7 C6 48.8(2)
C2 C1 C7 Zr1 -48.5(3)
C5 C6 C7 C1 -0.6(4)
Zr1 C6 C7 C1 -48.6(3)
C5 C6 C7 Zr1 48.0(2)
C12 C8 C9 C10 -0.2(3)
Zr1 C8 C9 C10 66.27(16)
C12 C8 C9 Zr1 -66.50(16)
C8 C9 C10 C11 0.0(3)
Zr1 C9 C10 C11 66.91(16)
C8 C9 C10 Zr1 -66.87(16)
C9 C10 C11 C12 0.1(3)
Zr1 C10 C11 C12 66.64(16)
C9 C10 C11 Zr1 -66.49(16)
C9 C8 C12 C11 0.3(2)
Zr1 C8 C12 C11 -65.04(15)
C9 C8 C12 C13 -177.4(2)
Zr1 C8 C12 C13 117.2(3)
C9 C8 C12 Zr1 65.35(16)
C10 C11 C12 C8 -0.3(2)
Zr1 C11 C12 C8 65.08(15)
C10 C11 C12 C13 177.5(2)
Zr1 C11 C12 C13 -117.1(2)
C10 C11 C12 Zr1 -65.36(15)
C3 C2 Zr1 C1 141.8(2)
C1 C2 Zr1 C3 -141.8(2)
C1 C2 Zr1 C7 -22.78(15)
C3 C2 Zr1 C7 119.05(17)
C1 C2 Zr1 C6 -53.38(16)
C3 C2 Zr1 C6 88.44(16)
C1 C2 Zr1 C5 -88.53(16)
C3 C2 Zr1 C5 53.30(15)
C1 C2 Zr1 C4 -118.99(17)
C3 C2 Zr1 C4 22.84(14)
C1 C2 Zr1 C10 143.11(18)
C3 C2 Zr1 C10 -75.1(2)
C1 C2 Zr1 C9 135.10(15)
C3 C2 Zr1 C9 -83.08(16)
C1 C2 Zr1 C11 72.1(3)
C3 C2 Zr1 C11 -146.03(19)
C1 C2 Zr1 C8 102.83(16)
C3 C2 Zr1 C8 -115.35(15)
C1 C2 Zr1 C12 72.46(17)
C3 C2 Zr1 C12 -145.72(14)
C7 C1 Zr1 C2 -142.1(2)
C7 C1 Zr1 C3 -119.04(17)
C2 C1 Zr1 C3 23.09(15)
C2 C1 Zr1 C7 142.1(2)
C7 C1 Zr1 C6 -23.05(15)
C2 C1 Zr1 C6 119.09(17)
C7 C1 Zr1 C5 -53.05(16)
C2 C1 Zr1 C5 89.08(16)
C7 C1 Zr1 C4 -88.44(16)
C2 C1 Zr1 C4 53.70(16)
C7 C1 Zr1 C10 100.5(3)
C2 C1 Zr1 C10 -117.4(3)
C7 C1 Zr1 C9 150.01(15)
C2 C1 Zr1 C9 -67.9(2)
C7 C1 Zr1 C11 72.22(18)
C2 C1 Zr1 C11 -145.65(14)
C7 C1 Zr1 C8 130.37(15)
C2 C1 Zr1 C8 -87.50(16)
C7 C1 Zr1 C12 96.35(16)
C2 C1 Zr1 C12 -121.52(15)
C4 C3 Zr1 C2 142.1(2)
C2 C3 Zr1 C1 -23.06(15)
C4 C3 Zr1 C1 119.06(17)
C2 C3 Zr1 C7 -53.55(16)
C4 C3 Zr1 C7 88.57(16)
C2 C3 Zr1 C6 -89.08(16)
C4 C3 Zr1 C6 53.05(16)
C2 C3 Zr1 C5 -119.21(17)
C4 C3 Zr1 C5 22.92(15)
C2 C3 Zr1 C4 -142.1(2)
C2 C3 Zr1 C10 140.48(15)
C4 C3 Zr1 C10 -77.39(17)
C2 C3 Zr1 C9 111.27(16)
C4 C3 Zr1 C9 -106.60(15)
C2 C3 Zr1 C11 130.2(3)
C4 C3 Zr1 C11 -87.7(3)
C2 C3 Zr1 C8 76.94(17)
C4 C3 Zr1 C8 -140.93(15)
C2 C3 Zr1 C12 59.6(2)
C4 C3 Zr1 C12 -158.28(15)
C1 C7 Zr1 C2 22.94(16)
C6 C7 Zr1 C2 -118.85(17)
C6 C7 Zr1 C1 -141.8(2)
C1 C7 Zr1 C3 53.69(17)
C6 C7 Zr1 C3 -88.10(16)
C1 C7 Zr1 C6 141.8(2)
C1 C7 Zr1 C5 119.46(18)
C6 C7 Zr1 C5 -22.33(14)
C1 C7 Zr1 C4 89.31(17)
C6 C7 Zr1 C4 -52.48(16)
C1 C7 Zr1 C10 -144.89(16)
C6 C7 Zr1 C10 73.3(2)
C1 C7 Zr1 C9 -80.1(3)
C6 C7 Zr1 C9 138.1(2)
C1 C7 Zr1 C11 -127.65(15)
C6 C7 Zr1 C11 90.56(15)
C1 C7 Zr1 C8 -66.13(18)
C6 C7 Zr1 C8 152.08(14)
C1 C7 Zr1 C12 -93.69(16)
C6 C7 Zr1 C12 124.52(15)
C5 C6 Zr1 C2 -89.00(16)
C7 C6 Zr1 C2 53.72(16)
C5 C6 Zr1 C1 -119.71(17)
C7 C6 Zr1 C1 23.01(15)
C5 C6 Zr1 C3 -53.20(16)
C7 C6 Zr1 C3 89.52(17)
C5 C6 Zr1 C7 -142.7(2)
C7 C6 Zr1 C5 142.7(2)
C5 C6 Zr1 C4 -22.67(14)
C7 C6 Zr1 C4 120.06(17)
C5 C6 Zr1 C10 80.82(16)
C7 C6 Zr1 C10 -136.45(15)
C5 C6 Zr1 C9 72.0(2)
C7 C6 Zr1 C9 -145.3(2)
C5 C6 Zr1 C11 113.98(15)
C7 C6 Zr1 C11 -103.30(15)
C5 C6 Zr1 C8 157.39(18)
C7 C6 Zr1 C8 -59.9(3)
C5 C6 Zr1 C12 147.16(14)
C7 C6 Zr1 C12 -70.12(17)
C6 C5 Zr1 C2 88.67(16)
C4 C5 Zr1 C2 -53.77(17)
C6 C5 Zr1 C1 52.92(15)
C4 C5 Zr1 C1 -89.51(16)
C6 C5 Zr1 C3 119.37(17)
C4 C5 Zr1 C3 -23.06(16)
C6 C5 Zr1 C7 22.56(15)
C4 C5 Zr1 C7 -119.88(17)
C4 C5 Zr1 C6 -142.4(2)
C6 C5 Zr1 C4 142.4(2)
C6 C5 Zr1 C10 -117.37(14)
C4 C5 Zr1 C10 100.20(16)
C6 C5 Zr1 C9 -148.37(14)
C4 C5 Zr1 C9 69.20(19)
C6 C5 Zr1 C11 -81.44(16)
C4 C5 Zr1 C11 136.13(15)
C6 C5 Zr1 C8 -139.9(3)
C4 C5 Zr1 C8 77.7(4)
C6 C5 Zr1 C12 -59.4(2)
C4 C5 Zr1 C12 158.21(16)
C5 C4 Zr1 C2 118.92(17)
C3 C4 Zr1 C2 -22.93(16)
C5 C4 Zr1 C1 88.19(16)
C3 C4 Zr1 C1 -53.66(16)
C5 C4 Zr1 C3 141.9(2)
C5 C4 Zr1 C7 52.73(16)
C3 C4 Zr1 C7 -89.13(16)
C5 C4 Zr1 C6 22.52(14)
C3 C4 Zr1 C6 -119.33(17)
C3 C4 Zr1 C5 -141.9(2)
C5 C4 Zr1 C10 -95.20(16)
C3 C4 Zr1 C10 122.94(16)
C5 C4 Zr1 C9 -131.24(15)
C3 C4 Zr1 C9 86.90(17)
C5 C4 Zr1 C11 -68.83(19)
C3 C4 Zr1 C11 149.31(16)
C5 C4 Zr1 C8 -157.52(14)
C3 C4 Zr1 C8 60.6(2)
C5 C4 Zr1 C12 -113.8(4)
C3 C4 Zr1 C12 104.4(4)
C9 C10 Zr1 C2 -13.3(2)
C11 C10 Zr1 C2 -128.00(19)
C9 C10 Zr1 C1 73.0(3)
C11 C10 Zr1 C1 -41.7(3)
C9 C10 Zr1 C3 -59.02(18)
C11 C10 Zr1 C3 -173.74(14)
C9 C10 Zr1 C7 144.78(16)
C11 C10 Zr1 C7 30.1(2)
C9 C10 Zr1 C6 -173.42(14)
C11 C10 Zr1 C6 71.86(16)
C9 C10 Zr1 C5 -135.69(15)
C11 C10 Zr1 C5 109.59(15)
C9 C10 Zr1 C4 -97.30(16)
C11 C10 Zr1 C4 147.99(14)
C11 C10 Zr1 C9 -114.7(2)
C9 C10 Zr1 C11 114.7(2)
C9 C10 Zr1 C8 37.39(14)
C11 C10 Zr1 C8 -77.32(15)
C9 C10 Zr1 C12 77.88(15)
C11 C10 Zr1 C12 -36.84(13)
C10 C9 Zr1 C2 172.36(15)
C8 C9 Zr1 C2 -73.04(17)
C10 C9 Zr1 C1 -150.60(15)
C8 C9 Zr1 C1 -36.0(2)
C10 C9 Zr1 C3 134.99(15)
C8 C9 Zr1 C3 -110.41(16)
C10 C9 Zr1 C7 -93.9(3)
C8 C9 Zr1 C7 20.7(3)
C10 C9 Zr1 C6 13.6(3)
C8 C9 Zr1 C6 128.2(2)
C10 C9 Zr1 C5 61.43(18)
C8 C9 Zr1 C5 176.03(13)
C10 C9 Zr1 C4 97.55(15)
C8 C9 Zr1 C4 -147.85(15)
C8 C9 Zr1 C10 114.6(2)
C10 C9 Zr1 C11 -37.42(13)
C8 C9 Zr1 C11 77.18(15)
C10 C9 Zr1 C8 -114.6(2)
C10 C9 Zr1 C12 -77.89(15)
C8 C9 Zr1 C12 36.71(13)
C10 C11 Zr1 C2 115.8(2)
C12 C11 Zr1 C2 0.5(3)
C10 C11 Zr1 C1 162.26(15)
C12 C11 Zr1 C1 46.91(18)
C10 C11 Zr1 C3 15.0(3)
C12 C11 Zr1 C3 -100.4(3)
C10 C11 Zr1 C7 -160.97(14)
C12 C11 Zr1 C7 83.67(15)
C10 C11 Zr1 C6 -123.20(15)
C12 C11 Zr1 C6 121.45(14)
C10 C11 Zr1 C5 -86.33(16)
C12 C11 Zr1 C5 158.32(14)
C10 C11 Zr1 C4 -48.3(2)
C12 C11 Zr1 C4 -163.65(14)
C12 C11 Zr1 C10 -115.4(2)
C10 C11 Zr1 C9 37.31(14)
C12 C11 Zr1 C9 -78.04(15)
C10 C11 Zr1 C8 78.09(16)
C12 C11 Zr1 C8 -37.27(14)
C10 C11 Zr1 C12 115.4(2)
C9 C8 Zr1 C2 118.22(16)
C12 C8 Zr1 C2 -126.11(15)
C9 C8 Zr1 C1 154.99(15)
C12 C8 Zr1 C1 -89.34(15)
C9 C8 Zr1 C3 82.46(17)
C12 C8 Zr1 C3 -161.86(15)
C9 C8 Zr1 C7 -171.11(14)
C12 C8 Zr1 C7 -55.44(18)
C9 C8 Zr1 C6 -131.8(2)
C12 C8 Zr1 C6 -16.1(3)
C9 C8 Zr1 C5 -11.5(4)
C12 C8 Zr1 C5 104.1(3)
C9 C8 Zr1 C4 48.3(2)
C12 C8 Zr1 C4 164.00(14)
C9 C8 Zr1 C10 -37.42(14)
C12 C8 Zr1 C10 78.25(15)
C12 C8 Zr1 C9 115.7(2)
C9 C8 Zr1 C11 -78.39(16)
C12 C8 Zr1 C11 37.29(13)
C9 C8 Zr1 C12 -115.7(2)
C8 C12 Zr1 C2 65.52(17)
C11 C12 Zr1 C2 -179.74(14)
C13 C12 Zr1 C2 -57.9(2)
C8 C12 Zr1 C1 100.64(16)
C11 C12 Zr1 C1 -144.62(15)
C13 C12 Zr1 C1 -22.8(2)
C8 C12 Zr1 C3 29.9(2)
C11 C12 Zr1 C3 144.61(18)
C13 C12 Zr1 C3 -93.5(3)
C8 C12 Zr1 C7 137.38(15)
C11 C12 Zr1 C7 -107.88(15)
C13 C12 Zr1 C7 14.0(2)
C8 C12 Zr1 C6 171.91(14)
C11 C12 Zr1 C6 -73.35(16)
C13 C12 Zr1 C6 48.5(2)
C8 C12 Zr1 C5 -152.20(17)
C11 C12 Zr1 C5 -37.5(2)
C13 C12 Zr1 C5 84.4(3)
C8 C12 Zr1 C4 -56.6(4)
C11 C12 Zr1 C4 58.1(4)
C13 C12 Zr1 C4 180.0(4)
C8 C12 Zr1 C10 -77.59(16)
C11 C12 Zr1 C10 37.15(14)
C13 C12 Zr1 C10 159.0(2)
C8 C12 Zr1 C9 -36.90(15)
C11 C12 Zr1 C9 77.84(15)
C13 C12 Zr1 C9 -160.3(2)
C8 C12 Zr1 C11 -114.7(2)
C13 C12 Zr1 C11 121.9(3)
C11 C12 Zr1 C8 114.7(2)
C13 C12 Zr1 C8 -123.4(3)
